data_9017470
loop_
_publ_author_name
'Plonka, A. M.'
'Dera, P.'
'Irmen, P.'
'Rivers, M. L.'
'Ehm, L.'
'Parise, J. B.'

_publ_section_title
;
 Beta-diopside, a new ultrahigh-pressure polymorph of
 CaMgSi2O6 with six-coordinated silicon
 Note: P = 56.1 GPa
;
_journal_name_full 'Geophysical Research Letters'
_journal_page_first L24307
_journal_page_last 4
_journal_volume 39
_journal_year 2012
_chemical_compound_source 'synthesize from natural sample'
_chemical_formula_sum 'Ca Mg O6 Si2'
_chemical_name_mineral Beta-diopside
_space_group_IT_number 14
_space_group_name_Hall '-P 2ybc'
_space_group_name_H-M_alt 'P 1 21/c 1'
_symmetry_space_group_name_H-M 'P 1 21/c 1'
_cell_angle_alpha 90
_cell_angle_beta 96.34
_cell_angle_gamma 90
_cell_length_a 9.053
_cell_length_b 7.677
_cell_length_c 4.751
_cell_formula_units_Z 4
_cell_volume 328.175
_database_code_amcsd 0020131
_diffrn_ambient_pressure 5.61e+07
_exptl_crystal_density_diffrn 4.383
_cod_data_source_file inputs/fixed/downloads/15/15217.cif
_cod_data_source_block 15217
_cod_original_cell_volume 328.174
_cod_original_formula_sum 'Ca Mg Si2 O6'
_cod_database_code 9017470

loop_
_space_group_symop_operation_xyz
x,y,z
x,1/2-y,1/2+z
-x,1/2+y,1/2-z
-x,-y,-z

loop_
_atom_site_label
_atom_site_fract_x
_atom_site_fract_y
_atom_site_fract_z
_atom_site_U_iso_or_equiv
Ca(1) 0.73930 0.06750 0.09010 0.00600
Mg(1) 0.24200 0.16410 0.40320 0.00300
Si(1) 0.51080 0.16600 0.46270 0.00600
Si(2) 0.03160 0.85430 0.26340 0.00800
O(1) 0.39370 0.16930 0.11290 0.00500
O(2) 0.39130 0.48310 0.08570 0.00400
O(3) 0.61540 0.29320 0.26730 0.00400
O(4) 0.14250 0.35160 0.21680 0.00500
O(5) 0.10560 0.02890 0.19830 0.00900
O(6) 0.10820 0.70900 0.06950 0.00700

loop_
_cod_related_entry_id
_cod_related_entry_database
_cod_related_entry_code
1 AMCSD 0020131
